data_4306355
loop_
_publ_author_name
'Bao-Hua Xu'
'Xu-Qing Peng'
'Zhi-Wei Xu'
'Yi-Zhi Li'
'Hong Yan'

_publ_contact_author_address
;
    State Key Laboratory of Coordination Chemistry, Nanjing University, 
    Nanjing 210093, 
    China
;
_publ_contact_author_email hyan1965@nju.edu.cn
_publ_contact_author_fax '(+86)-25- 83314502'
_publ_contact_author_name 'H. Yan'
_publ_contact_author_phone '(+86)-25- 83314502'
_publ_section_title
;
Cobalt(III)-Mediated Disulfuration and Hydrosulfuration of Alkynes
;
_journal_name_full 'Inorganic Chemistry'
_journal_page_first 7928
_journal_page_last 7933
_journal_paper_doi 10.1021/ic801199e
_journal_volume 47
_journal_year 2008
_chemical_formula_moiety 'C10 H20 B10 O4 S2'
_chemical_formula_sum 'C10 H20 B10 O4 S2'
_chemical_formula_weight 376.50
_chemical_melting_point 102
_chemical_name_systematic
; 
 ? 
;
_space_group_IT_number 2
_symmetry_cell_setting triclinic
_symmetry_space_group_name_Hall '-P 1'
_symmetry_space_group_name_H-M 'P -1'
_atom_sites_solution_hydrogens geom
_atom_sites_solution_primary direct
_atom_sites_solution_secondary difmap
_audit_creation_method SHELXL-97
_cell_angle_alpha 83.9590(10)
_cell_angle_beta 76.6780(10)
_cell_angle_gamma 83.3300(10)
_cell_formula_units_Z 4
_cell_length_a 10.9663(10)
_cell_length_b 12.7759(12)
_cell_length_c 14.7343(14)
_cell_measurement_reflns_used 3375
_cell_measurement_temperature 153(2)
_cell_measurement_theta_max 49.168
_cell_measurement_theta_min 4.768
_cell_volume 1988.6(3)
_computing_cell_refinement 'Bruker SMART'
_computing_data_collection 'Bruker SMART'
_computing_data_reduction 'Bruker SAINT'
_computing_molecular_graphics 'Bruker SHELXTL'
_computing_publication_material 'Bruker SHELXTL'
_computing_structure_refinement 'SHELXL-97 (Sheldrick, 1997)'
_computing_structure_solution 'SHELXS-97 (Sheldrick, 1990)'
_diffrn_ambient_temperature 153(2)
_diffrn_measured_fraction_theta_full 0.980
_diffrn_measured_fraction_theta_max 0.980
_diffrn_measurement_device_type 'CCD area detector'
_diffrn_measurement_method 'phi and omega scans'
_diffrn_radiation_monochromator graphite
_diffrn_radiation_source 'fine-focus sealed tube'
_diffrn_radiation_type MoK\a
_diffrn_radiation_wavelength 0.71073
_diffrn_reflns_av_R_equivalents 0.0606
_diffrn_reflns_av_sigmaI/netI 0.0639
_diffrn_reflns_limit_h_max 10
_diffrn_reflns_limit_h_min -13
_diffrn_reflns_limit_k_max 15
_diffrn_reflns_limit_k_min -15
_diffrn_reflns_limit_l_max 16
_diffrn_reflns_limit_l_min -18
_diffrn_reflns_number 10900
_diffrn_reflns_theta_full 26.00
_diffrn_reflns_theta_max 26.00
_diffrn_reflns_theta_min 1.61
_exptl_absorpt_coefficient_mu 0.279
_exptl_absorpt_correction_T_max 0.9312
_exptl_absorpt_correction_T_min 0.9163
_exptl_absorpt_correction_type multi-scan
_exptl_absorpt_process_details '(SADABS; Bruker, 2000)'
_exptl_crystal_colour white
_exptl_crystal_density_diffrn 1.257
_exptl_crystal_density_method 'not measured'
_exptl_crystal_description rubby
_exptl_crystal_F_000 776
_exptl_crystal_size_max 0.30
_exptl_crystal_size_mid 0.26
_exptl_crystal_size_min 0.24
_refine_diff_density_max 0.390
_refine_diff_density_min -0.229
_refine_diff_density_rms 0.042
_refine_ls_extinction_method none
_refine_ls_goodness_of_fit_ref 0.925
_refine_ls_hydrogen_treatment constr
_refine_ls_matrix_type full
_refine_ls_number_parameters 473
_refine_ls_number_reflns 7664
_refine_ls_number_restraints 0
_refine_ls_restrained_S_all 0.925
_refine_ls_R_factor_all 0.0725
_refine_ls_R_factor_gt 0.0478
_refine_ls_shift/su_max 0.000
_refine_ls_shift/su_mean 0.000
_refine_ls_structure_factor_coef Fsqd
_refine_ls_weighting_details 'calc w=1/[\s^2^(Fo^2^)+(0.0598P)^2^+0.0000P] where P=(Fo^2^+2Fc^2^)/3'
_refine_ls_weighting_scheme calc
_refine_ls_wR_factor_gt 0.1156
_refine_ls_wR_factor_ref 0.1257
_reflns_number_gt 4993
_reflns_number_total 7664
_reflns_threshold_expression >2sigma(I)
_cod_data_source_file ic801199e_si_002_5.cif
_cod_data_source_block 6
_cod_depositor_comments
;
The following automatic conversions were performed:
'_symmetry_cell_setting' value 'Triclinic' changed to 'triclinic'
according to '/home/saulius/struct/CIF-dictionaries/cif_core.dic'
dictionary named 'cif_core.dic' version 2.4.1 from 2010-06-29.

Automatic conversion script
Id: cif_fix_enum 1527 2010-12-29 10:47:43Z saulius 
;
_cod_original_sg_symbol_H-M 'P -1 '
_cod_database_code 4306355

loop_
_symmetry_equiv_pos_as_xyz
'x, y, z'
'-x, -y, -z'

loop_
_atom_site_label
_atom_site_type_symbol
_atom_site_fract_x
_atom_site_fract_y
_atom_site_fract_z
_atom_site_U_iso_or_equiv
_atom_site_adp_type
_atom_site_occupancy
_atom_site_symmetry_multiplicity
_atom_site_calc_flag
_atom_site_refinement_flags
_atom_site_disorder_assembly
_atom_site_disorder_group
B3 B 0.1330(3) 0.7676(2) 0.0873(2) 0.0544(7) Uani 1 1 d . . .
H106 H 0.0607 0.7305 0.0903 0.065 Uiso 1 1 d R . .
B4 B 0.2612(3) 0.7691(2) -0.0121(2) 0.0628(8) Uani 1 1 d . . .
H108 H 0.2596 0.7333 -0.0659 0.075 Uiso 1 1 d R . .
B5 B 0.3980(3) 0.7682(2) 0.0312(2) 0.0622(8) Uani 1 1 d . . .
H102 H 0.4755 0.7305 0.0019 0.075 Uiso 1 1 d R . .
B6 B 0.3515(2) 0.7688(2) 0.1549(2) 0.0524(7) Uani 1 1 d . . .
H107 H 0.4015 0.7313 0.1957 0.063 Uiso 1 1 d R . .
B7 B 0.1650(3) 0.8856(2) 0.0167(2) 0.0714(9) Uani 1 1 d . . .
H104 H 0.1109 0.9192 -0.0228 0.086 Uiso 1 1 d R . .
B8 B 0.3319(3) 0.8859(3) -0.0183(2) 0.0765(9) Uani 1 1 d . . .
H100 H 0.3725 0.9187 -0.0774 0.092 Uiso 1 1 d R . .
B9 B 0.3899(3) 0.8858(2) 0.0846(2) 0.0719(9) Uani 1 1 d . . .
H101 H 0.4652 0.9178 0.0839 0.086 Uiso 1 1 d R . .
B10 B 0.2607(3) 0.8906(2) 0.1807(2) 0.0662(8) Uani 1 1 d . . .
H109 H 0.2587 0.9258 0.2355 0.079 Uiso 1 1 d R . .
B11 B 0.1233(3) 0.8889(2) 0.1388(2) 0.0659(8) Uani 1 1 d . . .
H105 H 0.0448 0.9231 0.1707 0.079 Uiso 1 1 d R . .
B12 B 0.2465(3) 0.9602(2) 0.0739(3) 0.0790(10) Uani 1 1 d . . .
H103 H 0.2378 1.0361 0.0669 0.095 Uiso 1 1 d R . .
B13 B 0.7267(2) 0.2718(2) 0.38885(19) 0.0523(7) Uani 1 1 d . . .
H119 H 0.7066 0.3471 0.3851 0.063 Uiso 1 1 d R . .
B14 B 0.7239(2) 0.1947(2) 0.4970(2) 0.0561(7) Uani 1 1 d . . .
H112 H 0.7006 0.2234 0.5569 0.067 Uiso 1 1 d R . .
B15 B 0.8486(3) 0.0934(2) 0.4758(2) 0.0553(7) Uani 1 1 d . . .
H114 H 0.8943 0.0676 0.5232 0.066 Uiso 1 1 d R . .
B16 B 0.9224(3) 0.1079(2) 0.35556(19) 0.0539(7) Uani 1 1 d . . .
H115 H 1.0114 0.0919 0.3336 0.065 Uiso 1 1 d R . .
B17 B 0.8115(3) 0.0872(2) 0.2897(2) 0.0620(8) Uani 1 1 d . . .
H117 H 0.8373 0.0572 0.2304 0.074 Uiso 1 1 d R . .
B18 B 0.6897(3) 0.1897(2) 0.3099(2) 0.0608(7) Uani 1 1 d . . .
H110 H 0.6470 0.2171 0.2612 0.073 Uiso 1 1 d R . .
B19 B 0.6167(3) 0.1776(2) 0.4293(2) 0.0665(8) Uani 1 1 d . . .
H111 H 0.5285 0.1991 0.4497 0.080 Uiso 1 1 d R . .
B20 B 0.6914(3) 0.0673(2) 0.4834(2) 0.0688(8) Uani 1 1 d . . .
H113 H 0.6479 0.0235 0.5349 0.083 Uiso 1 1 d R . .
B21 B 0.8169(3) 0.0126(2) 0.3963(2) 0.0644(8) Uani 1 1 d . . .
H116 H 0.8434 -0.0618 0.3985 0.077 Uiso 1 1 d R . .
B22 B 0.6705(3) 0.0638(2) 0.3688(2) 0.0697(9) Uani 1 1 d . . .
H118 H 0.6136 0.0185 0.3560 0.084 Uiso 1 1 d R . .
C1 C 0.27703(19) 0.70275(17) 0.09034(15) 0.0468(5) Uani 1 1 d . . .
C2 C 0.19111(19) 0.77848(17) 0.18440(15) 0.0478(5) Uani 1 1 d . . .
C3 C 0.4147(2) 0.52010(19) 0.13167(17) 0.0590(6) Uani 1 1 d . . .
H3 H 0.4733 0.5692 0.1240 0.071 Uiso 1 1 calc R . .
C4 C 0.4487(2) 0.42146(19) 0.15962(19) 0.0647(7) Uani 1 1 d . . .
H4 H 0.5295 0.4049 0.1699 0.078 Uiso 1 1 calc R . .
C5 C 0.3654(3) 0.3380(2) 0.17493(18) 0.0606(6) Uani 1 1 d . . .
C6 C 0.3470(3) 0.1571(2) 0.2199(2) 0.0955(10) Uani 1 1 d . . .
H6A H 0.2596 0.1777 0.2447 0.143 Uiso 1 1 calc R . .
H6B H 0.3778 0.1038 0.2623 0.143 Uiso 1 1 calc R . .
H6C H 0.3566 0.1293 0.1604 0.143 Uiso 1 1 calc R . .
C7 C -0.0250(2) 0.7063(2) 0.29239(16) 0.0570(6) Uani 1 1 d . . .
H7 H -0.0640 0.7630 0.2613 0.068 Uiso 1 1 calc R . .
C8 C -0.0920(2) 0.6297(2) 0.33506(18) 0.0646(7) Uani 1 1 d . . .
H8 H -0.0512 0.5698 0.3606 0.078 Uiso 1 1 calc R . .
C9 C -0.2275(3) 0.6343(2) 0.34414(18) 0.0676(7) Uani 1 1 d . . .
C10 C -0.4082(3) 0.7420(3) 0.3177(3) 0.1153(13) Uani 1 1 d . . .
H10A H -0.4294 0.6938 0.2792 0.173 Uiso 1 1 calc R . .
H10B H -0.4319 0.8132 0.2960 0.173 Uiso 1 1 calc R . .
H10C H -0.4522 0.7279 0.3813 0.173 Uiso 1 1 calc R . .
C11 C 0.86138(19) 0.21436(16) 0.42059(15) 0.0468(5) Uani 1 1 d . . .
C12 C 0.8403(2) 0.20978(17) 0.30473(15) 0.0497(5) Uani 1 1 d . . .
C13 C 1.0959(2) 0.23390(19) 0.44305(17) 0.0583(6) Uani 1 1 d . . .
H13 H 1.0925 0.1611 0.4519 0.070 Uiso 1 1 calc R . .
C14 C 1.2077(2) 0.27097(19) 0.43754(18) 0.0620(7) Uani 1 1 d . . .
H14 H 1.2761 0.2228 0.4443 0.074 Uiso 1 1 calc R . .
C15 C 1.2262(2) 0.3826(2) 0.42161(17) 0.0546(6) Uani 1 1 d . . .
C16 C 1.3771(3) 0.5058(2) 0.3989(2) 0.0853(9) Uani 1 1 d . . .
H16A H 1.3515 0.5426 0.3451 0.128 Uiso 1 1 calc R . .
H16B H 1.4662 0.5069 0.3915 0.128 Uiso 1 1 calc R . .
H16C H 1.3338 0.5400 0.4539 0.128 Uiso 1 1 calc R . .
C17 C 0.8455(2) 0.39589(19) 0.19067(17) 0.0576(6) Uani 1 1 d . . .
H17 H 0.7613 0.4019 0.2220 0.069 Uiso 1 1 calc R . .
C18 C 0.8875(2) 0.4733(2) 0.13078(18) 0.0649(7) Uani 1 1 d . . .
H18 H 0.9720 0.4695 0.1005 0.078 Uiso 1 1 calc R . .
C19 C 0.8035(3) 0.5659(2) 0.11065(18) 0.0597(6) Uani 1 1 d . . .
C20 C 0.7988(3) 0.7385(2) 0.0348(2) 0.0944(10) Uani 1 1 d . . .
H20A H 0.7320 0.7257 0.0065 0.142 Uiso 1 1 calc R . .
H20B H 0.8540 0.7838 -0.0075 0.142 Uiso 1 1 calc R . .
H20C H 0.7641 0.7719 0.0917 0.142 Uiso 1 1 calc R . .
O1 O -0.2901(2) 0.56308(18) 0.37521(15) 0.1001(7) Uani 1 1 d . . .
O2 O -0.27493(16) 0.72829(16) 0.31243(15) 0.0810(6) Uani 1 1 d . . .
O3 O 0.26331(18) 0.34980(14) 0.15741(15) 0.0842(6) Uani 1 1 d . . .
O4 O 0.41710(17) 0.24711(14) 0.20858(14) 0.0761(5) Uani 1 1 d . . .
O5 O 0.69209(18) 0.57699(15) 0.14071(14) 0.0812(6) Uani 1 1 d . . .
O6 O 0.86869(17) 0.63938(14) 0.05528(14) 0.0791(5) Uani 1 1 d . . .
O7 O 1.14188(16) 0.45159(14) 0.42065(13) 0.0713(5) Uani 1 1 d . . .
O8 O 1.34673(16) 0.39834(14) 0.40815(14) 0.0741(5) Uani 1 1 d . . .
S1 S 0.26893(6) 0.56425(5) 0.10831(5) 0.0615(2) Uani 1 1 d . . .
S2 S 0.13394(6) 0.70641(6) 0.29153(5) 0.0667(2) Uani 1 1 d . . .
S3 S 0.95819(6) 0.31158(5) 0.43492(5) 0.05666(18) Uani 1 1 d . . .
S4 S 0.93976(6) 0.28250(6) 0.21441(5) 0.0665(2) Uani 1 1 d . . .

loop_
_atom_site_aniso_label
_atom_site_aniso_U_11
_atom_site_aniso_U_22
_atom_site_aniso_U_33
_atom_site_aniso_U_23
_atom_site_aniso_U_13
_atom_site_aniso_U_12
B3 0.0463(15) 0.0590(17) 0.0614(18) -0.0031(14) -0.0196(13) -0.0049(13)
B4 0.0678(19) 0.072(2) 0.0493(17) -0.0099(15) -0.0107(14) -0.0113(15)
B5 0.0478(16) 0.069(2) 0.068(2) -0.0096(15) -0.0009(14) -0.0164(14)
B6 0.0455(15) 0.0496(16) 0.0667(18) -0.0082(13) -0.0168(13) -0.0111(12)
B7 0.077(2) 0.065(2) 0.072(2) 0.0103(16) -0.0277(17) 0.0001(16)
B8 0.082(2) 0.075(2) 0.069(2) 0.0157(17) -0.0103(17) -0.0263(18)
B9 0.074(2) 0.0546(18) 0.090(2) -0.0001(16) -0.0179(18) -0.0263(16)
B10 0.081(2) 0.0447(16) 0.079(2) -0.0176(15) -0.0245(17) -0.0073(15)
B11 0.0664(19) 0.0533(17) 0.076(2) -0.0084(15) -0.0194(16) 0.0132(14)
B12 0.098(3) 0.0432(17) 0.098(3) 0.0008(17) -0.030(2) -0.0092(17)
B13 0.0430(14) 0.0471(15) 0.0630(18) 0.0008(13) -0.0115(12) 0.0061(11)
B14 0.0449(15) 0.0609(18) 0.0549(17) -0.0013(13) -0.0004(12) 0.0012(13)
B15 0.0519(16) 0.0499(16) 0.0622(18) 0.0098(13) -0.0168(13) -0.0010(12)
B16 0.0456(15) 0.0507(16) 0.0627(18) -0.0044(13) -0.0111(13) 0.0052(12)
B17 0.0648(19) 0.0587(18) 0.068(2) -0.0139(15) -0.0226(15) -0.0037(14)
B18 0.0485(16) 0.0631(18) 0.075(2) -0.0014(15) -0.0241(14) -0.0030(13)
B19 0.0408(15) 0.074(2) 0.080(2) 0.0050(17) -0.0090(14) -0.0040(14)
B20 0.0581(18) 0.066(2) 0.077(2) 0.0142(16) -0.0072(15) -0.0181(15)
B21 0.0655(18) 0.0440(16) 0.084(2) -0.0015(15) -0.0215(16) -0.0009(13)
B22 0.0632(19) 0.0596(19) 0.092(2) 0.0016(17) -0.0283(17) -0.0159(15)
C1 0.0398(12) 0.0469(13) 0.0552(14) -0.0112(10) -0.0092(10) -0.0062(10)
C2 0.0439(12) 0.0479(13) 0.0519(14) -0.0070(10) -0.0117(10) -0.0008(10)
C3 0.0404(13) 0.0507(15) 0.0867(19) -0.0151(13) -0.0097(12) -0.0072(11)
C4 0.0467(14) 0.0532(15) 0.095(2) -0.0174(14) -0.0164(13) 0.0026(11)
C5 0.0594(16) 0.0518(15) 0.0701(17) -0.0210(13) -0.0080(13) -0.0012(12)
C6 0.113(3) 0.0549(18) 0.115(3) -0.0129(17) -0.008(2) -0.0219(17)
C7 0.0506(14) 0.0667(16) 0.0492(14) -0.0030(12) -0.0044(11) -0.0024(12)
C8 0.0617(16) 0.0678(17) 0.0611(16) -0.0013(13) -0.0099(13) -0.0038(13)
C9 0.0644(17) 0.081(2) 0.0573(17) -0.0093(15) -0.0043(13) -0.0204(16)
C10 0.0454(17) 0.142(3) 0.163(4) -0.047(3) -0.0192(19) -0.0014(19)
C11 0.0410(12) 0.0449(12) 0.0525(14) 0.0015(10) -0.0107(10) -0.0004(9)
C12 0.0479(13) 0.0475(13) 0.0524(14) 0.0024(10) -0.0128(10) -0.0011(10)
C13 0.0597(15) 0.0469(14) 0.0697(17) 0.0026(12) -0.0223(12) -0.0018(11)
C14 0.0549(15) 0.0559(15) 0.0786(18) -0.0063(13) -0.0253(13) 0.0035(12)
C15 0.0486(14) 0.0596(16) 0.0587(15) -0.0063(12) -0.0168(11) -0.0060(12)
C16 0.088(2) 0.0698(19) 0.104(2) 0.0008(16) -0.0234(17) -0.0322(16)
C17 0.0574(15) 0.0593(15) 0.0572(15) 0.0041(12) -0.0169(12) -0.0095(12)
C18 0.0607(16) 0.0618(16) 0.0674(17) 0.0074(13) -0.0069(13) -0.0123(13)
C19 0.0665(17) 0.0574(16) 0.0612(16) 0.0030(12) -0.0237(13) -0.0184(13)
C20 0.099(2) 0.069(2) 0.118(3) 0.0264(18) -0.043(2) -0.0125(17)
O1 0.0904(15) 0.1100(18) 0.0987(16) 0.0119(13) -0.0087(12) -0.0474(13)
O2 0.0483(11) 0.0811(14) 0.1150(16) -0.0145(12) -0.0161(10) -0.0094(10)
O3 0.0643(12) 0.0607(12) 0.1337(18) -0.0175(11) -0.0287(12) -0.0086(9)
O4 0.0833(13) 0.0498(11) 0.0979(15) -0.0074(10) -0.0260(11) -0.0042(9)
O5 0.0632(12) 0.0814(14) 0.0961(15) 0.0120(11) -0.0176(11) -0.0117(10)
O6 0.0708(12) 0.0625(12) 0.1007(15) 0.0277(10) -0.0226(10) -0.0166(9)
O7 0.0610(11) 0.0598(11) 0.0926(14) -0.0041(10) -0.0194(10) -0.0001(9)
O8 0.0552(11) 0.0656(12) 0.1055(15) -0.0102(10) -0.0228(10) -0.0089(9)
S1 0.0495(4) 0.0452(3) 0.0961(5) -0.0141(3) -0.0233(3) -0.0077(3)
S2 0.0526(4) 0.0890(5) 0.0546(4) 0.0091(3) -0.0116(3) -0.0048(3)
S3 0.0510(4) 0.0463(3) 0.0737(4) -0.0050(3) -0.0171(3) -0.0016(3)
S4 0.0564(4) 0.0710(4) 0.0615(4) 0.0112(3) -0.0012(3) -0.0006(3)

loop_
_atom_type_symbol
_atom_type_description
_atom_type_scat_dispersion_real
_atom_type_scat_dispersion_imag
_atom_type_scat_source
C C 0.0033 0.0016 'International Tables Vol C Tables 4.2.6.8 and 6.1.1.4'
H H 0.0000 0.0000 'International Tables Vol C Tables 4.2.6.8 and 6.1.1.4'
B B 0.0013 0.0007 'International Tables Vol C Tables 4.2.6.8 and 6.1.1.4'
O O 0.0106 0.0060 'International Tables Vol C Tables 4.2.6.8 and 6.1.1.4'
S S 0.1246 0.1234 'International Tables Vol C Tables 4.2.6.8 and 6.1.1.4'

loop_
_geom_angle_atom_site_label_1
_geom_angle_atom_site_label_2
_geom_angle_atom_site_label_3
_geom_angle
_geom_angle_site_symmetry_1
_geom_angle_site_symmetry_3
_geom_angle_publ_flag
C1 B3 C2 63.18(13) . . ?
C1 B3 B7 104.98(19) . . ?
C2 B3 B7 104.62(19) . . ?
C1 B3 B11 107.45(18) . . ?
C2 B3 B11 56.95(14) . . ?
B7 B3 B11 59.46(17) . . ?
C1 B3 B4 57.83(15) . . ?
C2 B3 B4 107.95(18) . . ?
B7 B3 B4 59.25(17) . . ?
B11 B3 B4 107.1(2) . . ?
C1 B3 H106 122.0 . . ?
C2 B3 H106 122.3 . . ?
B7 B3 H106 123.9 . . ?
B11 B3 H106 122.7 . . ?
B4 B3 H106 122.2 . . ?
C1 B4 B8 105.8(2) . . ?
C1 B4 B7 106.2(2) . . ?
B8 B4 B7 61.36(19) . . ?
C1 B4 B5 57.97(15) . . ?
B8 B4 B5 60.09(17) . . ?
B7 B4 B5 108.5(2) . . ?
C1 B4 B3 58.77(14) . . ?
B8 B4 B3 108.3(2) . . ?
B7 B4 B3 59.83(17) . . ?
B5 B4 B3 106.3(2) . . ?
C1 B4 H108 122.0 . . ?
B8 B4 H108 123.7 . . ?
B7 B4 H108 122.3 . . ?
B5 B4 H108 122.7 . . ?
B3 B4 H108 120.6 . . ?
C1 B5 B9 107.2(2) . . ?
C1 B5 B8 106.1(2) . . ?
B9 B5 B8 60.80(18) . . ?
C1 B5 B4 58.83(15) . . ?
B9 B5 B4 108.4(2) . . ?
B8 B5 B4 59.54(17) . . ?
C1 B5 B6 59.92(14) . . ?
B9 B5 B6 59.90(16) . . ?
B8 B5 B6 108.1(2) . . ?
B4 B5 B6 107.76(19) . . ?
C1 B5 H102 120.4 . . ?
B9 B5 H102 123.7 . . ?
B8 B5 H102 123.9 . . ?
B4 B5 H102 120.7 . . ?
B6 B5 H102 121.1 . . ?
C2 B6 C1 63.04(13) . . ?
C2 B6 B9 105.2(2) . . ?
C1 B6 B9 104.4(2) . . ?
C2 B6 B10 58.06(14) . . ?
C1 B6 B10 108.16(18) . . ?
B9 B6 B10 59.64(17) . . ?
C2 B6 B5 107.59(19) . . ?
C1 B6 B5 56.99(14) . . ?
B9 B6 B5 59.34(17) . . ?
B10 B6 B5 107.6(2) . . ?
C2 B6 H107 121.7 . . ?
C1 B6 H107 121.4 . . ?
B9 B6 H107 124.7 . . ?
B10 B6 H107 122.7 . . ?
B5 B6 H107 122.2 . . ?
B4 B7 B11 109.5(2) . . ?
B4 B7 B3 60.92(17) . . ?
B11 B7 B3 60.72(17) . . ?
B4 B7 B12 107.4(2) . . ?
B11 B7 B12 59.66(18) . . ?
B3 B7 B12 107.7(2) . . ?
B4 B7 B8 59.12(17) . . ?
B11 B7 B8 107.5(2) . . ?
B3 B7 B8 107.4(2) . . ?
B12 B7 B8 59.41(19) . . ?
B4 B7 H104 121.4 . . ?
B11 B7 H104 121.8 . . ?
B3 B7 H104 122.7 . . ?
B12 B7 H104 121.5 . . ?
B8 B7 H104 121.4 . . ?
B4 B8 B5 60.37(17) . . ?
B4 B8 B12 108.1(2) . . ?
B5 B8 B12 107.8(2) . . ?
B4 B8 B9 108.1(2) . . ?
B5 B8 B9 59.53(17) . . ?
B12 B8 B9 60.15(19) . . ?
B4 B8 B7 59.52(18) . . ?
B5 B8 B7 107.3(2) . . ?
B12 B8 B7 59.92(19) . . ?
B9 B8 B7 107.5(2) . . ?
B4 B8 H100 120.8 . . ?
B5 B8 H100 121.7 . . ?
B12 B8 H100 122.2 . . ?
B9 B8 H100 122.4 . . ?
B7 B8 H100 122.2 . . ?
B5 B9 B10 109.5(2) . . ?
B5 B9 B6 60.75(16) . . ?
B10 B9 B6 60.52(16) . . ?
B5 B9 B12 107.5(2) . . ?
B10 B9 B12 59.61(19) . . ?
B6 B9 B12 107.3(2) . . ?
B5 B9 B8 59.67(18) . . ?
B10 B9 B8 108.1(2) . . ?
B6 B9 B8 107.9(2) . . ?
B12 B9 B8 59.56(19) . . ?
B5 B9 H101 120.5 . . ?
B10 B9 H101 121.7 . . ?
B6 B9 H101 121.7 . . ?
B12 B9 H101 123.0 . . ?
B8 B9 H101 121.6 . . ?
C2 B10 B12 105.2(2) . . ?
C2 B10 B9 106.1(2) . . ?
B12 B10 B9 60.58(19) . . ?
C2 B10 B11 57.83(15) . . ?
B12 B10 B11 59.91(18) . . ?
B9 B10 B11 108.0(2) . . ?
C2 B10 B6 58.93(13) . . ?
B12 B10 B6 107.5(2) . . ?
B9 B10 B6 59.84(16) . . ?
B11 B10 B6 106.23(18) . . ?
C2 B10 H109 122.9 . . ?
B12 B10 H109 122.2 . . ?
B9 B10 H109 123.4 . . ?
B11 B10 H109 120.7 . . ?
B6 B10 H109 123.3 . . ?
C2 B11 B12 106.1(2) . . ?
C2 B11 B7 107.1(2) . . ?
B12 B11 B7 60.58(19) . . ?
C2 B11 B10 59.01(15) . . ?
B12 B11 B10 59.94(18) . . ?
B7 B11 B10 108.8(2) . . ?
C2 B11 B3 59.73(15) . . ?
B12 B11 B3 107.7(2) . . ?
B7 B11 B3 59.82(17) . . ?
B10 B11 B3 107.91(19) . . ?
C2 B11 H105 122.2 . . ?
B12 B11 H105 122.3 . . ?
B7 B11 H105 122.7 . . ?
B10 B11 H105 120.3 . . ?
B3 B11 H105 122.4 . . ?
B11 B12 B10 60.15(18) . . ?
B11 B12 B8 108.6(2) . . ?
B10 B12 B8 108.9(2) . . ?
B11 B12 B7 59.76(18) . . ?
B10 B12 B7 108.3(2) . . ?
B8 B12 B7 60.67(18) . . ?
B11 B12 B9 107.6(2) . . ?
B10 B12 B9 59.81(18) . . ?
B8 B12 B9 60.28(19) . . ?
B7 B12 B9 108.2(2) . . ?
B11 B12 H103 121.4 . . ?
B10 B12 H103 121.5 . . ?
B8 B12 H103 121.1 . . ?
B7 B12 H103 121.1 . . ?
B9 B12 H103 122.5 . . ?
C11 B13 C12 62.42(13) . . ?
C11 B13 B19 104.49(19) . . ?
C12 B13 B19 103.83(19) . . ?
C11 B13 B14 57.77(14) . . ?
C12 B13 B14 107.23(18) . . ?
B19 B13 B14 59.30(16) . . ?
C11 B13 B18 107.50(18) . . ?
C12 B13 B18 57.27(14) . . ?
B19 B13 B18 59.23(16) . . ?
B14 B13 B18 107.5(2) . . ?
C11 B13 H119 121.7 . . ?
C12 B13 H119 122.2 . . ?
B19 B13 H119 125.2 . . ?
B14 B13 H119 122.6 . . ?
B18 B13 H119 122.5 . . ?
C11 B14 B20 105.84(19) . . ?
C11 B14 B19 106.0(2) . . ?
B20 B14 B19 60.30(17) . . ?
C11 B14 B15 57.92(14) . . ?
B20 B14 B15 60.48(16) . . ?
B19 B14 B15 108.0(2) . . ?
C11 B14 B13 59.12(14) . . ?
B20 B14 B13 108.0(2) . . ?
B19 B14 B13 59.92(16) . . ?
B15 B14 B13 106.68(19) . . ?
C11 B14 H112 122.8 . . ?
B20 B14 H112 121.2 . . ?
B19 B14 H112 124.0 . . ?
B15 B14 H112 119.7 . . ?
B13 B14 H112 123.8 . . ?
C11 B15 B21 106.7(2) . . ?
C11 B15 B14 58.71(14) . . ?
B21 B15 B14 108.1(2) . . ?
C11 B15 B20 105.46(18) . . ?
B21 B15 B20 60.77(17) . . ?
B14 B15 B20 59.24(16) . . ?
C11 B15 B16 60.13(14) . . ?
B21 B15 B16 59.23(16) . . ?
B14 B15 B16 107.66(19) . . ?
B20 B15 B16 107.4(2) . . ?
C11 B15 H114 122.0 . . ?
B21 B15 H114 123.2 . . ?
B14 B15 H114 120.7 . . ?
B20 B15 H114 122.8 . . ?
B16 B15 H114 122.5 . . ?
C12 B16 C11 62.62(14) . . ?
C12 B16 B21 105.41(19) . . ?
C11 B16 B21 105.01(19) . . ?
C12 B16 B15 107.64(18) . . ?
C11 B16 B15 57.19(14) . . ?
B21 B16 B15 59.98(16) . . ?
C12 B16 B17 57.67(14) . . ?
C11 B16 B17 107.65(18) . . ?
B21 B16 B17 59.93(17) . . ?
B15 B16 B17 108.1(2) . . ?
C12 B16 H115 121.9 . . ?
C11 B16 H115 121.8 . . ?
B21 B16 H115 124.0 . . ?
B15 B16 H115 122.0 . . ?
B17 B16 H115 122.5 . . ?
C12 B17 B22 105.8(2) . . ?
C12 B17 B18 58.68(15) . . ?
B22 B17 B18 60.24(17) . . ?
C12 B17 B21 105.6(2) . . ?
B22 B17 B21 61.13(18) . . ?
B18 B17 B21 108.8(2) . . ?
C12 B17 B16 58.89(14) . . ?
B22 B17 B16 107.6(2) . . ?
B18 B17 B16 107.1(2) . . ?
B21 B17 B16 59.01(16) . . ?
C12 B17 H117 122.5 . . ?
B22 B17 H117 123.2 . . ?
B18 B17 H117 121.5 . . ?
B21 B17 H117 122.6 . . ?
B16 B17 H117 121.6 . . ?
C12 B18 B19 106.1(2) . . ?
C12 B18 B17 58.44(14) . . ?
B19 B18 B17 107.7(2) . . ?
C12 B18 B22 105.11(19) . . ?
B19 B18 B22 60.06(18) . . ?
B17 B18 B22 59.55(17) . . ?
C12 B18 B13 59.59(14) . . ?
B19 B18 B13 59.76(16) . . ?
B17 B18 B13 107.45(19) . . ?
B22 B18 B13 107.5(2) . . ?
C12 B18 H110 122.2 . . ?
B19 B18 H110 124.2 . . ?
B17 B18 H110 120.2 . . ?
B22 B18 H110 122.9 . . ?
B13 B18 H110 122.7 . . ?
B14 B19 B18 110.07(19) . . ?
B14 B19 B22 108.4(2) . . ?
B18 B19 B22 60.00(17) . . ?
B14 B19 B20 59.68(17) . . ?
B18 B19 B20 108.7(2) . . ?
B22 B19 B20 60.14(18) . . ?
B14 B19 B13 60.78(15) . . ?
B18 B19 B13 61.01(16) . . ?
B22 B19 B13 108.4(2) . . ?
B20 B19 B13 108.2(2) . . ?
B14 B19 H111 121.1 . . ?
B18 B19 H111 120.3 . . ?
B22 B19 H111 121.7 . . ?
B20 B19 H111 122.1 . . ?
B13 B19 H111 121.1 . . ?
B14 B20 B19 60.02(17) . . ?
B14 B20 B22 108.5(2) . . ?
B19 B20 B22 59.88(18) . . ?
B14 B20 B15 60.28(16) . . ?
B19 B20 B15 107.6(2) . . ?
B22 B20 B15 108.0(2) . . ?
B14 B20 B21 107.7(2) . . ?
B19 B20 B21 107.5(2) . . ?
B22 B20 B21 60.32(17) . . ?
B15 B20 B21 59.23(16) . . ?
B14 B20 H113 121.7 . . ?
B19 B20 H113 123.1 . . ?
B22 B20 H113 121.7 . . ?
B15 B20 H113 121.1 . . ?
B21 B20 H113 121.3 . . ?
B16 B21 B15 60.79(16) . . ?
B16 B21 B17 61.07(16) . . ?
B15 B21 B17 109.7(2) . . ?
B16 B21 B22 107.5(2) . . ?
B15 B21 B22 107.7(2) . . ?
B17 B21 B22 59.01(17) . . ?
B16 B21 B20 108.0(2) . . ?
B15 B21 B20 60.00(17) . . ?
B17 B21 B20 107.3(2) . . ?
B22 B21 B20 59.24(17) . . ?
B16 B21 H116 122.3 . . ?
B15 B21 H116 121.4 . . ?
B17 B21 H116 121.4 . . ?
B22 B21 H116 121.7 . . ?
B20 B21 H116 121.6 . . ?
B17 B22 B18 60.21(17) . . ?
B17 B22 B19 108.1(2) . . ?
B18 B22 B19 59.94(17) . . ?
B17 B22 B20 108.9(2) . . ?
B18 B22 B20 108.6(2) . . ?
B19 B22 B20 59.97(18) . . ?
B17 B22 B21 59.86(17) . . ?
B18 B22 B21 107.8(2) . . ?
B19 B22 B21 107.6(2) . . ?
B20 B22 B21 60.44(17) . . ?
B17 B22 H118 121.6 . . ?
B18 B22 H118 122.0 . . ?
B19 B22 H118 122.0 . . ?
B20 B22 H118 120.6 . . ?
B21 B22 H118 121.7 . . ?
B5 C1 B4 63.20(17) . . ?
B5 C1 B3 114.2(2) . . ?
B4 C1 B3 63.40(16) . . ?
B5 C1 B6 63.09(15) . . ?
B4 C1 B6 113.73(18) . . ?
B3 C1 B6 109.60(17) . . ?
B5 C1 S1 128.12(16) . . ?
B4 C1 S1 120.88(16) . . ?
B3 C1 S1 111.07(14) . . ?
B6 C1 S1 121.91(16) . . ?
B5 C1 C2 108.38(16) . . ?
B4 C1 C2 108.87(17) . . ?
B3 C1 C2 58.82(13) . . ?
B6 C1 C2 57.96(12) . . ?
S1 C1 C2 116.06(14) . . ?
B11 C2 B10 63.16(17) . . ?
B11 C2 B6 113.8(2) . . ?
B10 C2 B6 63.00(15) . . ?
B11 C2 B3 63.32(16) . . ?
B10 C2 B3 114.1(2) . . ?
B6 C2 B3 109.78(18) . . ?
B11 C2 S2 127.54(17) . . ?
B10 C2 S2 121.16(17) . . ?
B6 C2 S2 112.09(15) . . ?
B3 C2 S2 121.04(15) . . ?
B11 C2 C1 108.36(18) . . ?
B10 C2 C1 108.85(17) . . ?
B6 C2 C1 59.00(12) . . ?
B3 C2 C1 57.99(13) . . ?
S2 C2 C1 116.34(14) . . ?
C4 C3 S1 124.65(18) . . ?
C4 C3 H3 117.7 . . ?
S1 C3 H3 117.7 . . ?
C3 C4 C5 122.8(2) . . ?
C3 C4 H4 118.6 . . ?
C5 C4 H4 118.6 . . ?
O3 C5 O4 124.4(2) . . ?
O3 C5 C4 123.4(3) . . ?
O4 C5 C4 112.1(2) . . ?
O4 C6 H6A 109.5 . . ?
O4 C6 H6B 109.5 . . ?
H6A C6 H6B 109.5 . . ?
O4 C6 H6C 109.5 . . ?
H6A C6 H6C 109.5 . . ?
H6B C6 H6C 109.5 . . ?
C8 C7 S2 122.7(2) . . ?
C8 C7 H7 118.7 . . ?
S2 C7 H7 118.7 . . ?
C7 C8 C9 122.8(3) . . ?
C7 C8 H8 118.6 . . ?
C9 C8 H8 118.6 . . ?
O1 C9 O2 123.1(3) . . ?
O1 C9 C8 124.9(3) . . ?
O2 C9 C8 112.0(2) . . ?
O2 C10 H10A 109.5 . . ?
O2 C10 H10B 109.5 . . ?
H10A C10 H10B 109.5 . . ?
O2 C10 H10C 109.5 . . ?
H10A C10 H10C 109.5 . . ?
H10B C10 H10C 109.5 . . ?
B15 C11 B14 63.37(15) . . ?
B15 C11 B13 114.25(17) . . ?
B14 C11 B13 63.11(15) . . ?
B15 C11 B16 62.69(15) . . ?
B14 C11 B16 113.38(18) . . ?
B13 C11 B16 109.79(17) . . ?
B15 C11 C12 108.34(17) . . ?
B14 C11 C12 108.85(17) . . ?
B13 C11 C12 59.19(13) . . ?
B16 C11 C12 58.01(13) . . ?
B15 C11 S3 128.13(16) . . ?
B14 C11 S3 121.64(16) . . ?
B13 C11 S3 111.29(15) . . ?
B16 C11 S3 121.51(15) . . ?
C12 C11 S3 115.58(14) . . ?
B17 C12 B18 62.88(16) . . ?
B17 C12 B16 63.44(15) . . ?
B18 C12 B16 114.14(19) . . ?
B17 C12 B13 113.84(19) . . ?
B18 C12 B13 63.14(15) . . ?
B16 C12 B13 110.28(18) . . ?
B17 C12 S4 120.30(17) . . ?
B18 C12 S4 126.76(17) . . ?
B16 C12 S4 111.92(15) . . ?
B13 C12 S4 121.63(16) . . ?
B17 C12 C11 109.61(17) . . ?
B18 C12 C11 108.96(17) . . ?
B16 C12 C11 59.37(13) . . ?
B13 C12 C11 58.39(13) . . ?
S4 C12 C11 116.70(14) . . ?
C14 C13 S3 124.93(19) . . ?
C14 C13 H13 117.5 . . ?
S3 C13 H13 117.5 . . ?
C13 C14 C15 123.0(2) . . ?
C13 C14 H14 118.5 . . ?
C15 C14 H14 118.5 . . ?
O7 C15 O8 124.8(2) . . ?
O7 C15 C14 123.6(2) . . ?
O8 C15 C14 111.6(2) . . ?
O8 C16 H16A 109.5 . . ?
O8 C16 H16B 109.5 . . ?
H16A C16 H16B 109.5 . . ?
O8 C16 H16C 109.5 . . ?
H16A C16 H16C 109.5 . . ?
H16B C16 H16C 109.5 . . ?
C18 C17 S4 122.8(2) . . ?
C18 C17 H17 118.6 . . ?
S4 C17 H17 118.6 . . ?
C17 C18 C19 121.0(2) . . ?
C17 C18 H18 119.5 . . ?
C19 C18 H18 119.5 . . ?
O5 C19 O6 123.8(2) . . ?
O5 C19 C18 125.6(2) . . ?
O6 C19 C18 110.6(2) . . ?
O6 C20 H20A 109.5 . . ?
O6 C20 H20B 109.5 . . ?
H20A C20 H20B 109.5 . . ?
O6 C20 H20C 109.5 . . ?
H20A C20 H20C 109.5 . . ?
H20B C20 H20C 109.5 . . ?
C9 O2 C10 117.0(2) . . ?
C5 O4 C6 117.0(2) . . ?
C19 O6 C20 116.7(2) . . ?
C15 O8 C16 117.3(2) . . ?
C3 S1 C1 101.96(11) . . ?
C7 S2 C2 102.48(11) . . ?
C13 S3 C11 100.99(11) . . ?
C17 S4 C12 104.12(11) . . ?

loop_
_geom_bond_atom_site_label_1
_geom_bond_atom_site_label_2
_geom_bond_distance
_geom_bond_site_symmetry_2
_geom_bond_publ_flag
B3 C1 1.703(3) . ?
B3 C2 1.719(3) . ?
B3 B7 1.762(4) . ?
B3 B11 1.778(4) . ?
B3 B4 1.781(4) . ?
B3 H106 0.9599 . ?
B4 C1 1.686(4) . ?
B4 B8 1.744(4) . ?
B4 B7 1.751(4) . ?
B4 B5 1.759(4) . ?
B4 H108 0.9599 . ?
B5 C1 1.671(3) . ?
B5 B9 1.751(4) . ?
B5 B8 1.754(5) . ?
B5 B6 1.777(4) . ?
B5 H102 0.9599 . ?
B6 C2 1.705(3) . ?
B6 C1 1.724(3) . ?
B6 B9 1.762(4) . ?
B6 B10 1.774(4) . ?
B6 H107 0.9600 . ?
B7 B11 1.756(4) . ?
B7 B12 1.770(5) . ?
B7 B8 1.784(5) . ?
B7 H104 0.9599 . ?
B8 B12 1.761(5) . ?
B8 B9 1.774(5) . ?
B8 H100 0.9600 . ?
B9 B10 1.758(5) . ?
B9 B12 1.772(5) . ?
B9 H101 0.9600 . ?
B10 C2 1.689(3) . ?
B10 B12 1.754(5) . ?
B10 B11 1.758(4) . ?
B10 H109 0.9600 . ?
B11 C2 1.668(3) . ?
B11 B12 1.754(5) . ?
B11 H105 0.9599 . ?
B12 H103 0.9601 . ?
B13 C11 1.713(3) . ?
B13 C12 1.727(3) . ?
B13 B19 1.765(4) . ?
B13 B14 1.780(4) . ?
B13 B18 1.787(4) . ?
B13 H119 0.9600 . ?
B14 C11 1.688(3) . ?
B14 B20 1.747(4) . ?
B14 B19 1.754(4) . ?
B14 B15 1.766(4) . ?
B14 H112 0.9600 . ?
B15 C11 1.674(3) . ?
B15 B21 1.756(4) . ?
B15 B20 1.770(4) . ?
B15 B16 1.770(4) . ?
B15 H114 0.9600 . ?
B16 C12 1.703(3) . ?
B16 C11 1.727(3) . ?
B16 B21 1.742(4) . ?
B16 B17 1.779(4) . ?
B16 H115 0.9600 . ?
B17 C12 1.680(3) . ?
B17 B22 1.744(4) . ?
B17 B18 1.755(4) . ?
B17 B21 1.759(4) . ?
B17 H117 0.9599 . ?
B18 C12 1.685(3) . ?
B18 B19 1.755(4) . ?
B18 B22 1.756(4) . ?
B18 H110 0.9599 . ?
B19 B22 1.757(5) . ?
B19 B20 1.759(4) . ?
B19 H111 0.9600 . ?
B20 B22 1.762(5) . ?
B20 B21 1.783(4) . ?
B20 H113 0.9600 . ?
B21 B22 1.781(4) . ?
B21 H116 0.9600 . ?
B22 H118 0.9600 . ?
C1 S1 1.771(2) . ?
C1 C2 1.793(3) . ?
C2 S2 1.762(2) . ?
C3 C4 1.323(3) . ?
C3 S1 1.731(2) . ?
C3 H3 0.9300 . ?
C4 C5 1.451(3) . ?
C4 H4 0.9300 . ?
C5 O3 1.195(3) . ?
C5 O4 1.330(3) . ?
C6 O4 1.431(3) . ?
C6 H6A 0.9600 . ?
C6 H6B 0.9600 . ?
C6 H6C 0.9600 . ?
C7 C8 1.311(3) . ?
C7 S2 1.740(2) . ?
C7 H7 0.9300 . ?
C8 C9 1.455(3) . ?
C8 H8 0.9300 . ?
C9 O1 1.193(3) . ?
C9 O2 1.334(3) . ?
C10 O2 1.436(3) . ?
C10 H10A 0.9600 . ?
C10 H10B 0.9600 . ?
C10 H10C 0.9600 . ?
C11 C12 1.782(3) . ?
C11 S3 1.783(2) . ?
C12 S4 1.769(2) . ?
C13 C14 1.347(3) . ?
C13 S3 1.729(2) . ?
C13 H13 0.9300 . ?
C14 C15 1.452(3) . ?
C14 H14 0.9300 . ?
C15 O7 1.203(3) . ?
C15 O8 1.326(3) . ?
C16 O8 1.436(3) . ?
C16 H16A 0.9600 . ?
C16 H16B 0.9600 . ?
C16 H16C 0.9600 . ?
C17 C18 1.305(3) . ?
C17 S4 1.733(2) . ?
C17 H17 0.9300 . ?
C18 C19 1.461(3) . ?
C18 H18 0.9300 . ?
C19 O5 1.197(3) . ?
C19 O6 1.335(3) . ?
C20 O6 1.443(3) . ?
C20 H20A 0.9600 . ?
C20 H20B 0.9600 . ?
C20 H20C 0.9600 . ?
